data_4500130
loop_
_publ_author_name
'Bertolasi, Valerio'
'Gilli, Paola'
'Gilli, Gastone'

_publ_section_title
;
 Hydrogen Bonding and Electron Donor&#x2212;Acceptor (EDA) Interactions
 Controlling the Crystal Packing of Picric Acid and Its Adducts with
 Nitrogen Bases. Their Rationalization in Terms of the pKaEqualization and
 Electron-Pair Saturation Concepts
;
_journal_issue 7
_journal_name_full 'Crystal Growth &amp; Design'
_journal_page_first 2724
_journal_paper_doi 10.1021/cg101007a
_journal_volume 11
_journal_year 2011
_chemical_formula_moiety 'C6 H2 N3 O7, C6 H8 N O'
_chemical_formula_sum 'C12 H10 N4 O8'
_chemical_formula_weight 338.24
_chemical_name_systematic
;
2-hydroxy-4-methylpyridinium picrate
;
_space_group_IT_number 2
_symmetry_cell_setting triclinic
_symmetry_space_group_name_Hall '-P 1'
_symmetry_space_group_name_H-M 'P -1'
_atom_sites_solution_hydrogens difmap
_atom_sites_solution_primary direct
_atom_sites_solution_secondary difmap
_audit_creation_method SHELXL-97
_cell_angle_alpha 93.833(2)
_cell_angle_beta 102.105(2)
_cell_angle_gamma 98.328(3)
_cell_formula_units_Z 4
_cell_length_a 11.0933(5)
_cell_length_b 11.2083(6)
_cell_length_c 11.6431(7)
_cell_measurement_reflns_used 20219
_cell_measurement_temperature 295
_cell_measurement_theta_max 26.00
_cell_measurement_theta_min 2.70
_cell_volume 1393.46(13)
_computing_cell_refinement 'Denzo-SMN (Otwinowski & Minor, 1997)'
_computing_data_collection 'COLLECT (Nonius, 1998)'
_computing_data_reduction 'Denzo-SMN (Otwinowski & Minor, 1997)'
_computing_molecular_graphics 'ORTEPIII (Burnett & Johnson, 1996)'
_computing_publication_material 'SHELXL-97 (Sheldrick, 1997), PARST (Nardelli, 1995)'
_computing_structure_refinement 'SHELXL-97 (Sheldrick, 1997)'
_computing_structure_solution 'SIR97 (Altomare et al., 1999)'
_diffrn_ambient_temperature 295
_diffrn_measured_fraction_theta_full 0.991
_diffrn_measured_fraction_theta_max 0.991
_diffrn_measurement_device_type 'Nonius Kappa CCD'
_diffrn_measurement_method '\f scans and \w scans'
_diffrn_radiation_monochromator graphite
_diffrn_radiation_source 'fine-focus sealed tube'
_diffrn_radiation_type MoK\a
_diffrn_radiation_wavelength 0.71073
_diffrn_reflns_av_R_equivalents 0.0510
_diffrn_reflns_av_sigmaI/netI 0.0633
_diffrn_reflns_limit_h_max 13
_diffrn_reflns_limit_h_min -13
_diffrn_reflns_limit_k_max 13
_diffrn_reflns_limit_k_min -13
_diffrn_reflns_limit_l_max 14
_diffrn_reflns_limit_l_min -14
_diffrn_reflns_number 20219
_diffrn_reflns_theta_full 26.00
_diffrn_reflns_theta_max 26.00
_diffrn_reflns_theta_min 2.70
_exptl_absorpt_coefficient_mu 0.139
_exptl_absorpt_correction_type none
_exptl_crystal_colour yellow
_exptl_crystal_density_diffrn 1.612
_exptl_crystal_density_method 'not measured'
_exptl_crystal_description plate
_exptl_crystal_F_000 696
_exptl_crystal_size_max 0.47
_exptl_crystal_size_mid 0.26
_exptl_crystal_size_min 0.06
_refine_diff_density_max 0.995
_refine_diff_density_min -0.298
_refine_diff_density_rms 0.084
_refine_ls_extinction_method none
_refine_ls_goodness_of_fit_ref 1.029
_refine_ls_hydrogen_treatment mixed
_refine_ls_matrix_type full
_refine_ls_number_parameters 464
_refine_ls_number_reflns 5430
_refine_ls_number_restraints 0
_refine_ls_restrained_S_all 1.029
_refine_ls_R_factor_all 0.1373
_refine_ls_R_factor_gt 0.0835
_refine_ls_shift/su_max 0.000
_refine_ls_shift/su_mean 0.000
_refine_ls_structure_factor_coef Fsqd
_refine_ls_weighting_details 'calc w=1/[\s^2^(Fo^2^)+(0.1640P)^2^+0.2049P] where P=(Fo^2^+2Fc^2^)/3'
_refine_ls_weighting_scheme calc
_refine_ls_wR_factor_gt 0.2125
_refine_ls_wR_factor_ref 0.2646
_reflns_number_gt 3148
_reflns_number_total 5430
_reflns_threshold_expression I>2sigma(I)
_cod_data_source_file cg101007a_si_002.cif
_cod_data_source_block (13)
_cod_database_code 4500130

loop_
_symmetry_equiv_pos_as_xyz
'x, y, z'
'-x, -y, -z'

loop_
_atom_site_label
_atom_site_type_symbol
_atom_site_fract_x
_atom_site_fract_y
_atom_site_fract_z
_atom_site_U_iso_or_equiv
_atom_site_adp_type
_atom_site_occupancy
_atom_site_symmetry_multiplicity
_atom_site_calc_flag
_atom_site_refinement_flags
C1A C 0.2067(3) 0.4391(3) 0.3193(3) 0.0364(8) Uani 1 1 d .
C2A C 0.2904(3) 0.3508(3) 0.3376(3) 0.0366(8) Uani 1 1 d .
C3A C 0.3666(3) 0.3380(4) 0.4432(3) 0.0385(8) Uani 1 1 d .
C4A C 0.3661(3) 0.4164(3) 0.5399(3) 0.0397(8) Uani 1 1 d .
C5A C 0.2861(3) 0.4999(4) 0.5330(3) 0.0414(9) Uani 1 1 d .
C6A C 0.2093(3) 0.5110(3) 0.4269(3) 0.0396(8) Uani 1 1 d .
O1A O 0.1375(2) 0.4445(2) 0.2195(2) 0.0457(7) Uani 1 1 d .
O2A O 0.3033(3) 0.3095(3) 0.1439(2) 0.0640(9) Uani 1 1 d .
O3A O 0.2851(3) 0.1608(3) 0.2499(3) 0.0698(9) Uani 1 1 d .
O4A O 0.5105(3) 0.3281(4) 0.6617(3) 0.0818(11) Uani 1 1 d .
O5A O 0.4578(3) 0.4891(4) 0.7316(3) 0.0779(11) Uani 1 1 d .
O6A O 0.0981(4) 0.6508(4) 0.3371(3) 0.0978(14) Uani 1 1 d .
O7A O 0.1012(4) 0.6337(4) 0.5184(3) 0.0903(13) Uani 1 1 d .
N1A N 0.2929(3) 0.2680(3) 0.2370(3) 0.0415(7) Uani 1 1 d .
N2A N 0.4501(3) 0.4101(3) 0.6518(3) 0.0503(9) Uani 1 1 d .
N3A N 0.1278(3) 0.6020(4) 0.4274(3) 0.0582(10) Uani 1 1 d .
H3A H 0.417(4) 0.285(4) 0.449(3) 0.049(11) Uiso 1 1 d .
H5A H 0.280(4) 0.542(4) 0.594(4) 0.047(11) Uiso 1 1 d .
C1B C 0.6959(3) 0.9266(3) 0.3267(3) 0.0352(8) Uani 1 1 d .
C2B C 0.7847(3) 0.8447(3) 0.3439(3) 0.0361(8) Uani 1 1 d .
C3B C 0.8671(3) 0.8392(4) 0.4478(3) 0.0402(9) Uani 1 1 d .
C4B C 0.8707(3) 0.9216(4) 0.5433(3) 0.0409(9) Uani 1 1 d .
C5B C 0.7879(3) 1.0030(4) 0.5363(3) 0.0402(8) Uani 1 1 d .
C6B C 0.7014(3) 1.0015(3) 0.4328(3) 0.0375(8) Uani 1 1 d .
O1B O 0.6228(2) 0.9327(2) 0.2283(2) 0.0446(7) Uani 1 1 d .
O2B O 0.7663(4) 0.7857(3) 0.1454(3) 0.0769(10) Uani 1 1 d .
O3B O 0.8068(4) 0.6566(3) 0.2688(3) 0.0783(10) Uani 1 1 d .
O4B O 1.0225(4) 0.8401(4) 0.6645(3) 0.0926(13) Uani 1 1 d .
O5B O 0.9724(3) 1.0049(3) 0.7304(3) 0.0674(9) Uani 1 1 d .
O6B O 0.5049(3) 1.0530(3) 0.3735(3) 0.0716(10) Uani 1 1 d .
O7B O 0.6409(3) 1.1760(3) 0.5022(3) 0.0749(10) Uani 1 1 d .
N1B N 0.7862(3) 0.7575(3) 0.2456(3) 0.0459(8) Uani 1 1 d .
N2B N 0.9609(3) 0.9218(4) 0.6537(3) 0.0530(9) Uani 1 1 d .
N3B N 0.6110(3) 1.0835(3) 0.4352(3) 0.0483(8) Uani 1 1 d .
H3B H 0.913(3) 0.793(3) 0.456(3) 0.031(10) Uiso 1 1 d .
H5B H 0.784(4) 1.054(4) 0.597(4) 0.065(14) Uiso 1 1 d .
O8A O -0.0346(2) 0.5451(3) 0.1060(2) 0.0548(7) Uani 1 1 d .
H8OA H 0.0156 0.5230 0.1594 0.066 Uiso 1 1 calc R
N4A N -0.2271(3) 0.4957(3) -0.0019(3) 0.0494(8) Uani 1 1 d .
H4NA H -0.2043 0.5475 -0.0476 0.10(2) Uiso 1 1 calc R
C7A C -0.1437(3) 0.4764(4) 0.0924(3) 0.0428(9) Uani 1 1 d .
C8A C -0.3454(4) 0.4374(4) -0.0286(4) 0.0550(11) Uani 1 1 d .
H8A H -0.4009 0.4539 -0.0950 0.066 Uiso 1 1 calc R
C9A C -0.3838(4) 0.3553(4) 0.0402(4) 0.0526(10) Uani 1 1 d .
H9A H -0.4664 0.3165 0.0221 0.063 Uiso 1 1 calc R
C10A C -0.3004(3) 0.3276(3) 0.1393(3) 0.0422(9) Uani 1 1 d .
C11A C -0.1787(3) 0.3899(4) 0.1640(3) 0.0445(9) Uani 1 1 d .
H11A H -0.117(4) 0.371(4) 0.233(4) 0.068(13) Uiso 1 1 d .
C12A C -0.3389(4) 0.2380(4) 0.2175(4) 0.0664(12) Uani 1 1 d .
H12A H -0.2693 0.2338 0.2811 0.100 Uiso 1 1 calc R
H12B H -0.3665 0.1599 0.1733 0.100 Uiso 1 1 calc R
H12C H -0.4060 0.2622 0.2491 0.100 Uiso 1 1 calc R
O8B O 0.5999(2) 0.9264(3) -0.0012(2) 0.0546(8) Uani 1 1 d .
H8OB H 0.6304 0.9126 0.0661 0.066 Uiso 1 1 calc R
N4B N 0.6275(3) 1.0586(3) -0.1333(3) 0.0440(8) Uani 1 1 d .
H4NB H 0.543(3) 1.032(3) -0.169(3) 0.033(8) Uiso 1 1 d .
C7B C 0.6776(3) 1.0100(4) -0.0356(3) 0.0454(9) Uani 1 1 d .
C8B C 0.6940(4) 1.1424(4) -0.1795(3) 0.0494(10) Uani 1 1 d .
H8B H 0.6561 1.1734 -0.2475 0.059 Uiso 1 1 calc R
C9B C 0.8151(4) 1.1839(4) -0.1307(3) 0.0468(9) Uani 1 1 d .
H9B H 0.8602 1.2423 -0.1652 0.056 Uiso 1 1 calc R
C10B C 0.8731(3) 1.1385(4) -0.0274(3) 0.0428(9) Uani 1 1 d .
C11B C 0.8022(4) 1.0517(4) 0.0208(3) 0.0443(9) Uani 1 1 d .
H11B H 0.833(4) 1.024(4) 0.085(4) 0.051(12) Uiso 1 1 d .
C12B C 1.0070(4) 1.1816(4) 0.0311(4) 0.0646(12) Uani 1 1 d .
H12D H 1.0367 1.1235 0.0825 0.097 Uiso 1 1 calc R
H12E H 1.0147 1.2582 0.0763 0.097 Uiso 1 1 calc R
H12F H 1.0556 1.1907 -0.0279 0.097 Uiso 1 1 calc R

loop_
_atom_site_aniso_label
_atom_site_aniso_U_11
_atom_site_aniso_U_22
_atom_site_aniso_U_33
_atom_site_aniso_U_23
_atom_site_aniso_U_13
_atom_site_aniso_U_12
C1A 0.0353(16) 0.045(2) 0.0282(17) 0.0051(15) 0.0023(13) 0.0099(15)
C2A 0.0361(16) 0.043(2) 0.0307(17) 0.0053(15) 0.0052(13) 0.0076(15)
C3A 0.0375(17) 0.043(2) 0.0360(19) 0.0099(16) 0.0063(14) 0.0111(16)
C4A 0.0381(17) 0.049(2) 0.0303(18) 0.0072(16) 0.0006(14) 0.0095(16)
C5A 0.0472(19) 0.048(2) 0.0268(18) -0.0002(16) 0.0024(15) 0.0112(17)
C6A 0.0433(18) 0.043(2) 0.0320(18) 0.0009(15) 0.0029(14) 0.0151(16)
O1A 0.0454(13) 0.0566(17) 0.0322(13) 0.0010(11) -0.0046(10) 0.0194(12)
O2A 0.092(2) 0.070(2) 0.0374(16) 0.0060(14) 0.0189(14) 0.0316(17)
O3A 0.108(3) 0.049(2) 0.0552(19) 0.0027(15) 0.0149(17) 0.0289(18)
O4A 0.097(2) 0.099(3) 0.0499(19) 0.0068(18) -0.0138(17) 0.060(2)
O5A 0.086(2) 0.099(3) 0.0383(17) -0.0090(17) -0.0182(15) 0.036(2)
O6A 0.135(3) 0.106(3) 0.057(2) 0.007(2) -0.007(2) 0.076(3)
O7A 0.113(3) 0.116(3) 0.054(2) -0.010(2) 0.0161(19) 0.071(3)
N1A 0.0433(16) 0.049(2) 0.0344(17) 0.0048(14) 0.0036(12) 0.0205(14)
N2A 0.0454(17) 0.067(2) 0.0355(18) 0.0098(17) -0.0033(13) 0.0157(17)
N3A 0.062(2) 0.068(2) 0.043(2) -0.0039(17) -0.0051(16) 0.0318(18)
C1B 0.0357(16) 0.039(2) 0.0315(17) 0.0057(15) 0.0065(13) 0.0081(14)
C2B 0.0411(17) 0.038(2) 0.0318(17) 0.0052(15) 0.0110(14) 0.0081(15)
C3B 0.0359(17) 0.048(2) 0.041(2) 0.0133(17) 0.0085(15) 0.0161(17)
C4B 0.0356(17) 0.055(2) 0.0317(18) 0.0091(16) 0.0014(14) 0.0117(16)
C5B 0.0408(18) 0.047(2) 0.0318(19) 0.0027(17) 0.0061(14) 0.0087(16)
C6B 0.0393(17) 0.044(2) 0.0317(18) 0.0064(15) 0.0065(14) 0.0147(15)
O1B 0.0456(13) 0.0568(17) 0.0301(13) 0.0032(11) 0.0005(10) 0.0158(12)
O2B 0.125(3) 0.078(2) 0.0367(17) 0.0051(15) 0.0197(17) 0.047(2)
O3B 0.126(3) 0.054(2) 0.064(2) 0.0016(16) 0.0290(19) 0.037(2)
O4B 0.099(3) 0.128(3) 0.055(2) 0.005(2) -0.0117(18) 0.074(3)
O5B 0.0641(18) 0.088(3) 0.0414(17) -0.0018(16) -0.0075(14) 0.0175(17)
O6B 0.0544(17) 0.104(3) 0.0565(19) -0.0011(17) 0.0023(14) 0.0320(17)
O7B 0.090(2) 0.071(2) 0.063(2) -0.0133(18) 0.0035(17) 0.0385(19)
N1B 0.0511(17) 0.049(2) 0.0395(18) 0.0009(15) 0.0103(13) 0.0157(15)
N2B 0.0453(17) 0.076(3) 0.0384(18) 0.0117(18) 0.0024(14) 0.0204(17)
N3B 0.0568(19) 0.059(2) 0.0325(16) 0.0033(15) 0.0071(14) 0.0269(17)
O8A 0.0477(15) 0.0629(19) 0.0510(16) 0.0189(14) 0.0016(12) 0.0073(14)
N4A 0.058(2) 0.048(2) 0.0414(18) 0.0121(16) 0.0071(15) 0.0092(16)
C7A 0.0384(18) 0.045(2) 0.045(2) -0.0053(17) 0.0102(15) 0.0083(17)
C8A 0.058(2) 0.062(3) 0.040(2) 0.009(2) -0.0053(18) 0.013(2)
C9A 0.0408(19) 0.060(3) 0.050(2) 0.002(2) -0.0006(17) 0.0051(18)
C10A 0.056(2) 0.037(2) 0.0345(19) 0.0014(16) 0.0095(16) 0.0129(17)
C11A 0.050(2) 0.049(2) 0.0327(19) -0.0051(17) -0.0014(16) 0.0215(18)
C12A 0.078(3) 0.054(3) 0.066(3) 0.013(2) 0.018(2) 0.002(2)
O8B 0.0509(15) 0.0616(19) 0.0465(16) 0.0116(13) 0.0033(12) 0.0017(14)
N4B 0.0431(17) 0.052(2) 0.0340(16) -0.0003(15) 0.0024(13) 0.0088(15)
C7B 0.053(2) 0.040(2) 0.046(2) 0.0002(17) 0.0206(17) 0.0041(18)
C8B 0.057(2) 0.056(3) 0.037(2) 0.0104(18) 0.0046(17) 0.020(2)
C9B 0.054(2) 0.050(2) 0.041(2) 0.0106(18) 0.0159(17) 0.0132(18)
C10B 0.0418(18) 0.041(2) 0.043(2) -0.0035(17) 0.0051(15) 0.0084(16)
C11B 0.055(2) 0.042(2) 0.034(2) 0.0016(17) 0.0027(17) 0.0149(18)
C12B 0.050(2) 0.069(3) 0.071(3) 0.007(2) 0.006(2) 0.005(2)

loop_
_atom_type_symbol
_atom_type_description
_atom_type_scat_dispersion_real
_atom_type_scat_dispersion_imag
_atom_type_scat_source
C C 0.0033 0.0016 'International Tables Vol C Tables 4.2.6.8 and 6.1.1.4'
H H 0.0000 0.0000 'International Tables Vol C Tables 4.2.6.8 and 6.1.1.4'
N N 0.0061 0.0033 'International Tables Vol C Tables 4.2.6.8 and 6.1.1.4'
O O 0.0106 0.0060 'International Tables Vol C Tables 4.2.6.8 and 6.1.1.4'

loop_
_geom_angle_atom_site_label_1
_geom_angle_atom_site_label_2
_geom_angle_atom_site_label_3
_geom_angle
O1A C1A C6A 126.3(3)
O1A C1A C2A 121.5(3)
C6A C1A C2A 112.1(3)
C3A C2A C1A 125.0(3)
C3A C2A N1A 117.0(3)
C1A C2A N1A 118.0(3)
C2A C3A C4A 118.0(3)
C2A C3A H3A 122(3)
C4A C3A H3A 120(3)
C5A C4A C3A 121.5(3)
C5A C4A N2A 118.7(3)
C3A C4A N2A 119.7(3)
C6A C5A C4A 119.8(3)
C6A C5A H5A 119(3)
C4A C5A H5A 121(3)
C5A C6A C1A 123.5(3)
C5A C6A N3A 116.2(3)
C1A C6A N3A 120.3(3)
O3A N1A O2A 123.4(3)
O3A N1A C2A 117.9(3)
O2A N1A C2A 118.7(3)
O4A N2A O5A 123.0(3)
O4A N2A C4A 118.8(3)
O5A N2A C4A 118.1(3)
O7A N3A O6A 122.3(4)
O7A N3A C6A 119.2(3)
O6A N3A C6A 118.2(3)
O1B C1B C6B 124.4(3)
O1B C1B C2B 123.6(3)
C6B C1B C2B 112.0(3)
C3B C2B C1B 124.7(3)
C3B C2B N1B 116.5(3)
C1B C2B N1B 118.7(3)
C2B C3B C4B 118.7(3)
C2B C3B H3B 123(3)
C4B C3B H3B 118(3)
C5B C4B C3B 120.9(3)
C5B C4B N2B 118.9(3)
C3B C4B N2B 120.2(3)
C6B C5B C4B 118.9(3)
C6B C5B H5B 117(3)
C4B C5B H5B 124(3)
C5B C6B C1B 124.5(3)
C5B C6B N3B 115.6(3)
C1B C6B N3B 119.9(3)
O2B N1B O3B 122.4(3)
O2B N1B C2B 120.2(3)
O3B N1B C2B 117.4(3)
O4B N2B O5B 123.2(3)
O4B N2B C4B 118.5(4)
O5B N2B C4B 118.3(3)
O7B N3B O6B 122.4(3)
O7B N3B C6B 119.1(3)
O6B N3B C6B 118.4(3)
C7A O8A H8OA 109.5
C7A N4A C8A 122.6(4)
C7A N4A H4NA 118.7
C8A N4A H4NA 118.7
O8A C7A N4A 113.6(4)
O8A C7A C11A 127.4(3)
N4A C7A C11A 119.0(3)
C9A C8A N4A 120.2(3)
C9A C8A H8A 119.9
N4A C8A H8A 119.9
C8A C9A C10A 120.5(4)
C8A C9A H9A 119.7
C10A C9A H9A 119.7
C11A C10A C9A 117.5(4)
C11A C10A C12A 120.2(3)
C9A C10A C12A 122.3(4)
C7A C11A C10A 120.1(3)
C7A C11A H11A 120(3)
C10A C11A H11A 119(3)
C10A C12A H12A 109.5
C10A C12A H12B 109.5
H12A C12A H12B 109.5
C10A C12A H12C 109.5
H12A C12A H12C 109.5
H12B C12A H12C 109.5
C7B O8B H8OB 109.5
C8B N4B C7B 121.8(3)
C8B N4B H4NB 120(2)
C7B N4B H4NB 118(2)
O8B C7B N4B 114.7(3)
O8B C7B C11B 126.2(4)
N4B C7B C11B 119.2(4)
N4B C8B C9B 121.7(4)
N4B C8B H8B 119.2
C9B C8B H8B 119.2
C8B C9B C10B 119.7(4)
C8B C9B H9B 120.2
C10B C9B H9B 120.2
C11B C10B C9B 118.1(3)
C11B C10B C12B 119.8(4)
C9B C10B C12B 122.1(4)
C10B C11B C7B 119.6(4)
C10B C11B H11B 121(3)
C7B C11B H11B 119(3)
C10B C12B H12D 109.5
C10B C12B H12E 109.5
H12D C12B H12E 109.5
C10B C12B H12F 109.5
H12D C12B H12F 109.5
H12E C12B H12F 109.5

loop_
_geom_bond_atom_site_label_1
_geom_bond_atom_site_label_2
_geom_bond_distance
C1A O1A 1.262(4)
C1A C6A 1.436(5)
C1A C2A 1.448(5)
C2A C3A 1.368(5)
C2A N1A 1.452(4)
C3A C4A 1.382(5)
C3A H3A 0.87(4)
C4A C5A 1.375(5)
C4A N2A 1.446(4)
C5A C6A 1.370(5)
C5A H5A 0.84(4)
C6A N3A 1.458(4)
O2A N1A 1.228(4)
O3A N1A 1.213(4)
O4A N2A 1.212(4)
O5A N2A 1.221(5)
O6A N3A 1.224(5)
O7A N3A 1.203(5)
C1B O1B 1.270(4)
C1B C6B 1.431(5)
C1B C2B 1.434(5)
C2B C3B 1.366(5)
C2B N1B 1.459(5)
C3B C4B 1.388(5)
C3B H3B 0.78(4)
C4B C5B 1.379(5)
C4B N2B 1.453(4)
C5B C6B 1.372(5)
C5B H5B 0.89(5)
C6B N3B 1.459(4)
O2B N1B 1.213(4)
O3B N1B 1.222(4)
O4B N2B 1.217(4)
O5B N2B 1.220(5)
O6B N3B 1.230(4)
O7B N3B 1.216(4)
O8A C7A 1.309(5)
O8A H8OA 0.8200
N4A C7A 1.331(5)
N4A C8A 1.341(5)
N4A H4NA 0.8600
C7A C11A 1.386(6)
C8A C9A 1.340(6)
C8A H8A 0.9300
C9A C10A 1.402(5)
C9A H9A 0.9300
C10A C11A 1.390(6)
C10A C12A 1.477(6)
C11A H11A 0.99(5)
C12A H12A 0.9600
C12A H12B 0.9600
C12A H12C 0.9600
O8B C7B 1.320(5)
O8B H8OB 0.8200
N4B C8B 1.323(5)
N4B C7B 1.343(5)
N4B H4NB 0.93(4)
C7B C11B 1.398(5)
C8B C9B 1.344(5)
C8B H8B 0.9300
C9B C10B 1.404(5)
C9B H9B 0.9300
C10B C11B 1.385(6)
C10B C12B 1.492(5)
C11B H11B 0.85(4)
C12B H12D 0.9600
C12B H12E 0.9600
C12B H12F 0.9600
